data_7109683
loop_
_publ_author_name
'Xiao-Qiang Hu'
'Jia-Rong Chen'
'Shuang Gao'
'Bin Feng'
'Liang-Qiu Lu'
'Wen-Jing Xiao'

_publ_section_title
;
 [4+3] Cycloaddition of in situ generated azoalkenes with C,N-cyclic
 azomethine imines: efficient synthesis of tetrazepine derivatives
;
_journal_name_full Chem.Commun.
_journal_page_first 7905
_journal_paper_doi 10.1039/c3cc43888k
_journal_volume 49
_journal_year 2013
_chemical_formula_sum 'C26 H24 N4 O2'
_chemical_formula_weight 424.49
_chemical_name_systematic
; 
 ? 
;
_space_group_IT_number 15
_symmetry_cell_setting monoclinic
_symmetry_space_group_name_Hall '-C 2yc'
_symmetry_space_group_name_H-M 'C 1 2/c 1'
_atom_sites_solution_hydrogens geom
_atom_sites_solution_primary direct
_atom_sites_solution_secondary difmap
_audit_creation_method SHELXL-97
_cell_angle_alpha 90.00
_cell_angle_beta 122.073(2)
_cell_angle_gamma 90.00
_cell_formula_units_Z 8
_cell_length_a 25.251(4)
_cell_length_b 11.0982(16)
_cell_length_c 18.647(3)
_cell_measurement_reflns_used 4741
_cell_measurement_temperature 296(2)
_cell_measurement_theta_max 24.77
_cell_measurement_theta_min 2.25
_cell_volume 4428.1(12)
_computing_cell_refinement 'Bruker SAINT'
_computing_data_collection 'Bruker APEX2'
_computing_data_reduction 'Bruker SAINT'
_computing_molecular_graphics 'Bruker SHELXTL'
_computing_publication_material 'Bruker SHELXTL'
_computing_structure_refinement 'SHELXL-97 (Sheldrick, 2008)'
_computing_structure_solution 'SHELXS-97 (Sheldrick, 2008)'
_diffrn_ambient_temperature 296(2)
_diffrn_measured_fraction_theta_full 0.994
_diffrn_measured_fraction_theta_max 0.994
_diffrn_measurement_device_type 'Bruker APEX-II CCD'
_diffrn_measurement_method '\f and \w scans'
_diffrn_radiation_monochromator graphite
_diffrn_radiation_source 'fine-focus sealed tube'
_diffrn_radiation_type MoK\a
_diffrn_radiation_wavelength 0.71073
_diffrn_reflns_av_R_equivalents 0.0271
_diffrn_reflns_av_sigmaI/netI 0.0284
_diffrn_reflns_limit_h_max 28
_diffrn_reflns_limit_h_min -30
_diffrn_reflns_limit_k_max 13
_diffrn_reflns_limit_k_min -13
_diffrn_reflns_limit_l_max 22
_diffrn_reflns_limit_l_min -22
_diffrn_reflns_number 15760
_diffrn_reflns_theta_full 25.45
_diffrn_reflns_theta_max 25.45
_diffrn_reflns_theta_min 1.90
_exptl_absorpt_coefficient_mu 0.083
_exptl_absorpt_correction_type none
_exptl_crystal_density_diffrn 1.273
_exptl_crystal_density_method 'not measured'
_exptl_crystal_F_000 1792
_exptl_crystal_size_max 0.23
_exptl_crystal_size_mid 0.20
_exptl_crystal_size_min 0.20
_refine_diff_density_max 0.228
_refine_diff_density_min -0.167
_refine_diff_density_rms 0.036
_refine_ls_extinction_method none
_refine_ls_goodness_of_fit_ref 1.036
_refine_ls_hydrogen_treatment mixed
_refine_ls_matrix_type full
_refine_ls_number_parameters 290
_refine_ls_number_reflns 4091
_refine_ls_number_restraints 0
_refine_ls_restrained_S_all 1.036
_refine_ls_R_factor_all 0.0587
_refine_ls_R_factor_gt 0.0430
_refine_ls_shift/su_max 0.000
_refine_ls_shift/su_mean 0.000
_refine_ls_structure_factor_coef Fsqd
_refine_ls_weighting_details 'calc w=1/[\s^2^(Fo^2^)+(0.0696P)^2^+1.7782P] where P=(Fo^2^+2Fc^2^)/3'
_refine_ls_weighting_scheme calc
_refine_ls_wR_factor_gt 0.1194
_refine_ls_wR_factor_ref 0.1336
_reflns_number_gt 3130
_reflns_number_total 4091
_reflns_threshold_expression >2sigma(I)
_cod_data_source_file c3cc43888k.txt
_cod_data_source_block mo_20121116b_0m
_cod_original_cell_volume 4428.1(11)
_cod_original_sg_symbol_H-M C2/c
_cod_database_code 7109683

loop_
_symmetry_equiv_pos_as_xyz
'x, y, z'
'-x, y, -z+1/2'
'x+1/2, y+1/2, z'
'-x+1/2, y+1/2, -z+1/2'
'-x, -y, -z'
'x, -y, z-1/2'
'-x+1/2, -y+1/2, -z'
'x+1/2, -y+1/2, z-1/2'

loop_
_atom_site_label
_atom_site_type_symbol
_atom_site_fract_x
_atom_site_fract_y
_atom_site_fract_z
_atom_site_U_iso_or_equiv
_atom_site_adp_type
_atom_site_occupancy
_atom_site_symmetry_multiplicity
_atom_site_calc_flag
_atom_site_refinement_flags
C1 C 0.25614(7) -0.04689(15) 0.39764(9) 0.0427(4) Uani 1 1 d .
C2 C 0.30143(8) -0.00746(17) 0.38156(11) 0.0550(5) Uani 1 1 d .
C3 C 0.34402(9) -0.0907(2) 0.38561(13) 0.0675(6) Uani 1 1 d .
H3 H 0.3746 -0.0651 0.3756 0.081 Uiso 1 1 calc R
C4 C 0.34207(10) -0.2089(2) 0.40395(13) 0.0718(6) Uani 1 1 d .
H4 H 0.3716 -0.2626 0.4073 0.086 Uiso 1 1 calc R
C5 C 0.29659(10) -0.24875(18) 0.41747(13) 0.0669(5) Uani 1 1 d .
H5 H 0.2943 -0.3298 0.4282 0.080 Uiso 1 1 calc R
C6 C 0.25416(8) -0.16750(16) 0.41504(11) 0.0519(4) Uani 1 1 d .
H6 H 0.2238 -0.1943 0.4252 0.062 Uiso 1 1 calc R
C7 C 0.30349(10) 0.1219(2) 0.35878(16) 0.0779(7) Uani 1 1 d .
H7A H 0.3467 0.1476 0.3869 0.093 Uiso 1 1 calc R
H7B H 0.2855 0.1276 0.2982 0.093 Uiso 1 1 calc R
C8 C 0.26876(9) 0.20488(18) 0.38328(16) 0.0747(6) Uani 1 1 d .
H8A H 0.2944 0.2195 0.4437 0.090 Uiso 1 1 calc R
H8B H 0.2628 0.2815 0.3549 0.090 Uiso 1 1 calc R
C9 C 0.21379(7) 0.04434(14) 0.40409(10) 0.0425(4) Uani 1 1 d .
H9 H 0.2334 0.0619 0.4645 0.051 Uiso 1 1 calc R
C10 C 0.12180(7) -0.05655(14) 0.23886(9) 0.0385(4) Uani 1 1 d .
C11 C 0.15435(8) 0.04724(15) 0.22557(10) 0.0479(4) Uani 1 1 d .
H11A H 0.1955 0.0209 0.2399 0.057 Uiso 1 1 calc R
H11B H 0.1309 0.0688 0.1661 0.057 Uiso 1 1 calc R
C12 C 0.13024(8) -0.00224(16) 0.43015(10) 0.0504(4) Uani 1 1 d .
C13 C 0.06769(10) -0.0579(2) 0.39809(13) 0.0749(6) Uani 1 1 d .
H13A H 0.0584 -0.0558 0.4418 0.112 Uiso 1 1 calc R
H13B H 0.0681 -0.1400 0.3822 0.112 Uiso 1 1 calc R
H13C H 0.0364 -0.0137 0.3497 0.112 Uiso 1 1 calc R
C14 C 0.08772(7) -0.14609(14) 0.16967(9) 0.0407(4) Uani 1 1 d .
C15 C 0.07342(10) -0.12540(19) 0.08844(11) 0.0624(5) Uani 1 1 d .
H15 H 0.0872 -0.0551 0.0762 0.075 Uiso 1 1 calc R
C16 C 0.03874(11) -0.2084(2) 0.02483(13) 0.0798(7) Uani 1 1 d .
H16 H 0.0288 -0.1925 -0.0299 0.096 Uiso 1 1 calc R
C17 C 0.01924(9) -0.3118(2) 0.04117(15) 0.0780(7) Uani 1 1 d .
H17 H -0.0045 -0.3664 -0.0022 0.094 Uiso 1 1 calc R
C18 C 0.03456(10) -0.3363(2) 0.12184(16) 0.0758(6) Uani 1 1 d .
H18 H 0.0220 -0.4085 0.1336 0.091 Uiso 1 1 calc R
C19 C 0.06854(9) -0.25427(17) 0.18583(13) 0.0592(5) Uani 1 1 d .
H19 H 0.0787 -0.2717 0.2405 0.071 Uiso 1 1 calc R
C20 C 0.10908(8) 0.22167(17) 0.24950(10) 0.0525(4) Uani 1 1 d .
C21 C 0.11352(8) 0.32434(16) 0.30423(10) 0.0497(4) Uani 1 1 d .
C22 C 0.07737(10) 0.3233(2) 0.33955(15) 0.0713(6) Uani 1 1 d .
H22 H 0.0526 0.2566 0.3322 0.086 Uiso 1 1 calc R
C23 C 0.07781(13) 0.4205(2) 0.38556(17) 0.0864(7) Uani 1 1 d .
H23 H 0.0536 0.4185 0.4096 0.104 Uiso 1 1 calc R
C24 C 0.11309(11) 0.5198(2) 0.39650(14) 0.0766(6) Uani 1 1 d .
H24 H 0.1126 0.5857 0.4269 0.092 Uiso 1 1 calc R
C25 C 0.14923(11) 0.5209(2) 0.36200(14) 0.0792(6) Uani 1 1 d .
H25 H 0.1735 0.5881 0.3691 0.095 Uiso 1 1 calc R
C26 C 0.15006(10) 0.4228(2) 0.31649(13) 0.0696(6) Uani 1 1 d .
H26 H 0.1755 0.4239 0.2943 0.084 Uiso 1 1 calc R
N1 N 0.20763(6) 0.16019(12) 0.36292(9) 0.0513(4) Uani 1 1 d .
N2 N 0.16119(6) 0.15422(12) 0.27534(8) 0.0472(3) Uani 1 1 d .
N3 N 0.15194(6) -0.00310(12) 0.37594(8) 0.0427(3) Uani 1 1 d .
N4 N 0.11800(6) -0.07510(12) 0.30395(8) 0.0414(3) Uani 1 1 d .
O1 O 0.16085(6) 0.04439(14) 0.49956(8) 0.0692(4) Uani 1 1 d .
O2 O 0.06118(7) 0.19939(17) 0.18253(9) 0.0923(6) Uani 1 1 d .

loop_
_atom_site_aniso_label
_atom_site_aniso_U_11
_atom_site_aniso_U_22
_atom_site_aniso_U_33
_atom_site_aniso_U_23
_atom_site_aniso_U_13
_atom_site_aniso_U_12
C1 0.0392(8) 0.0429(9) 0.0390(8) -0.0027(7) 0.0160(6) -0.0022(7)
C2 0.0437(9) 0.0612(12) 0.0557(10) -0.0007(8) 0.0234(8) -0.0051(8)
C3 0.0530(11) 0.0868(16) 0.0667(12) -0.0094(11) 0.0344(10) -0.0001(10)
C4 0.0611(12) 0.0784(15) 0.0689(13) -0.0191(11) 0.0297(10) 0.0136(11)
C5 0.0711(13) 0.0474(11) 0.0653(12) -0.0051(9) 0.0249(10) 0.0091(9)
C6 0.0524(9) 0.0464(10) 0.0508(9) 0.0006(8) 0.0234(8) 0.0001(8)
C7 0.0514(11) 0.0753(15) 0.1030(17) 0.0117(12) 0.0382(12) -0.0157(10)
C8 0.0492(10) 0.0475(11) 0.0992(16) 0.0028(11) 0.0204(11) -0.0154(9)
C9 0.0368(8) 0.0408(9) 0.0394(8) -0.0050(6) 0.0131(6) -0.0035(6)
C10 0.0357(7) 0.0371(8) 0.0387(8) 0.0002(6) 0.0171(6) -0.0012(6)
C11 0.0559(10) 0.0408(9) 0.0463(9) -0.0009(7) 0.0267(8) -0.0082(7)
C12 0.0523(9) 0.0543(11) 0.0449(9) -0.0034(8) 0.0261(8) 0.0010(8)
C13 0.0681(13) 0.1044(18) 0.0667(12) -0.0154(12) 0.0455(11) -0.0201(12)
C14 0.0324(7) 0.0434(9) 0.0416(8) -0.0055(7) 0.0164(6) -0.0013(6)
C15 0.0755(12) 0.0611(12) 0.0439(10) -0.0058(8) 0.0271(9) -0.0065(10)
C16 0.0848(15) 0.0864(17) 0.0435(10) -0.0192(10) 0.0173(10) 0.0010(13)
C17 0.0463(10) 0.0894(18) 0.0777(15) -0.0476(13) 0.0189(10) -0.0094(10)
C18 0.0703(13) 0.0641(14) 0.1011(18) -0.0349(12) 0.0510(13) -0.0289(11)
C19 0.0653(11) 0.0525(11) 0.0649(11) -0.0155(9) 0.0379(10) -0.0183(9)
C20 0.0467(9) 0.0583(11) 0.0428(9) 0.0007(8) 0.0172(8) 0.0009(8)
C21 0.0431(8) 0.0499(10) 0.0443(9) 0.0058(7) 0.0151(7) 0.0071(7)
C22 0.0733(13) 0.0564(13) 0.0978(16) 0.0080(11) 0.0546(13) 0.0094(10)
C23 0.1015(18) 0.0751(16) 0.1094(19) 0.0039(14) 0.0742(16) 0.0209(14)
C24 0.0812(15) 0.0700(15) 0.0665(13) -0.0061(11) 0.0310(12) 0.0201(12)
C25 0.0797(14) 0.0633(14) 0.0749(14) -0.0122(11) 0.0278(12) -0.0141(11)
C26 0.0733(13) 0.0691(14) 0.0698(13) -0.0129(10) 0.0404(11) -0.0159(11)
N1 0.0396(7) 0.0369(8) 0.0545(8) -0.0028(6) 0.0095(6) -0.0069(6)
N2 0.0487(8) 0.0358(7) 0.0470(7) -0.0007(6) 0.0185(6) -0.0052(6)
N3 0.0396(7) 0.0467(8) 0.0382(7) -0.0071(6) 0.0183(6) -0.0062(6)
N4 0.0394(7) 0.0430(7) 0.0372(7) -0.0044(5) 0.0171(5) -0.0065(6)
O1 0.0744(9) 0.0853(10) 0.0516(7) -0.0216(7) 0.0359(7) -0.0101(7)
O2 0.0594(9) 0.1230(14) 0.0539(8) -0.0243(8) 0.0026(7) 0.0191(9)

loop_
_atom_type_symbol
_atom_type_description
_atom_type_scat_dispersion_real
_atom_type_scat_dispersion_imag
_atom_type_scat_source
C C 0.0033 0.0016 'International Tables Vol C Tables 4.2.6.8 and 6.1.1.4'
H H 0.0000 0.0000 'International Tables Vol C Tables 4.2.6.8 and 6.1.1.4'
N N 0.0061 0.0033 'International Tables Vol C Tables 4.2.6.8 and 6.1.1.4'
O O 0.0106 0.0060 'International Tables Vol C Tables 4.2.6.8 and 6.1.1.4'

loop_
_geom_angle_atom_site_label_1
_geom_angle_atom_site_label_2
_geom_angle_atom_site_label_3
_geom_angle
C6 C1 C2 119.24(16)
C6 C1 C9 120.66(15)
C2 C1 C9 119.84(15)
C3 C2 C1 118.58(18)
C3 C2 C7 120.49(18)
C1 C2 C7 120.92(17)
C4 C3 C2 121.6(2)
C4 C3 H3 119.2
C2 C3 H3 119.2
C3 C4 C5 120.08(19)
C3 C4 H4 120.0
C5 C4 H4 120.0
C4 C5 C6 119.5(2)
C4 C5 H5 120.2
C6 C5 H5 120.2
C5 C6 C1 120.96(18)
C5 C6 H6 119.5
C1 C6 H6 119.5
C8 C7 C2 112.70(18)
C8 C7 H7A 109.1
C2 C7 H7A 109.1
C8 C7 H7B 109.1
C2 C7 H7B 109.1
H7A C7 H7B 107.8
N1 C8 C7 114.74(16)
N1 C8 H8A 108.6
C7 C8 H8A 108.6
N1 C8 H8B 108.6
C7 C8 H8B 108.6
H8A C8 H8B 107.6
N3 C9 N1 109.50(12)
N3 C9 C1 113.24(13)
N1 C9 C1 115.23(14)
N3 C9 H9 106.0
N1 C9 H9 106.0
C1 C9 H9 106.0
N4 C10 C14 114.43(13)
N4 C10 C11 126.71(13)
C14 C10 C11 118.80(13)
N2 C11 C10 114.03(13)
N2 C11 H11A 108.7
C10 C11 H11A 108.7
N2 C11 H11B 108.7
C10 C11 H11B 108.7
H11A C11 H11B 107.6
O1 C12 N3 120.46(16)
O1 C12 C13 122.78(16)
N3 C12 C13 116.74(15)
C12 C13 H13A 109.5
C12 C13 H13B 109.5
H13A C13 H13B 109.5
C12 C13 H13C 109.5
H13A C13 H13C 109.5
H13B C13 H13C 109.5
C15 C14 C19 117.75(16)
C15 C14 C10 122.38(15)
C19 C14 C10 119.86(14)
C14 C15 C16 120.5(2)
C14 C15 H15 119.7
C16 C15 H15 119.7
C17 C16 C15 120.9(2)
C17 C16 H16 119.5
C15 C16 H16 119.5
C16 C17 C18 119.65(18)
C16 C17 H17 120.2
C18 C17 H17 120.2
C17 C18 C19 120.2(2)
C17 C18 H18 119.9
C19 C18 H18 119.9
C18 C19 C14 120.82(19)
C18 C19 H19 119.6
C14 C19 H19 119.6
O2 C20 N2 119.95(17)
O2 C20 C21 121.97(17)
N2 C20 C21 118.05(14)
C26 C21 C22 119.01(18)
C26 C21 C20 121.50(17)
C22 C21 C20 119.40(17)
C23 C22 C21 120.2(2)
C23 C22 H22 119.9
C21 C22 H22 119.9
C24 C23 C22 121.1(2)
C24 C23 H23 119.5
C22 C23 H23 119.5
C23 C24 C25 118.9(2)
C23 C24 H24 120.5
C25 C24 H24 120.5
C24 C25 C26 120.8(2)
C24 C25 H25 119.6
C26 C25 H25 119.6
C21 C26 C25 120.0(2)
C21 C26 H26 120.0
C25 C26 H26 120.0
N2 N1 C9 110.84(11)
N2 N1 C8 115.26(16)
C9 N1 C8 110.94(13)
C20 N2 N1 115.77(13)
C20 N2 C11 117.17(14)
N1 N2 C11 121.09(13)
C12 N3 N4 115.31(13)
C12 N3 C9 119.97(13)
N4 N3 C9 123.10(12)
C10 N4 N3 120.06(13)

loop_
_geom_bond_atom_site_label_1
_geom_bond_atom_site_label_2
_geom_bond_distance
C1 C6 1.384(2)
C1 C2 1.398(2)
C1 C9 1.523(2)
C2 C3 1.389(3)
C2 C7 1.505(3)
C3 C4 1.363(3)
C3 H3 0.9300
C4 C5 1.373(3)
C4 H4 0.9300
C5 C6 1.382(3)
C5 H5 0.9300
C6 H6 0.9300
C7 C8 1.501(3)
C7 H7A 0.9700
C7 H7B 0.9700
C8 N1 1.466(2)
C8 H8A 0.9700
C8 H8B 0.9700
C9 N3 1.457(2)
C9 N1 1.463(2)
C9 H9 0.9800
C10 N4 1.2840(19)
C10 C14 1.488(2)
C10 C11 1.510(2)
C11 N2 1.460(2)
C11 H11A 0.9700
C11 H11B 0.9700
C12 O1 1.216(2)
C12 N3 1.382(2)
C12 C13 1.494(3)
C13 H13A 0.9600
C13 H13B 0.9600
C13 H13C 0.9600
C14 C15 1.377(2)
C14 C19 1.386(2)
C15 C16 1.386(3)
C15 H15 0.9300
C16 C17 1.346(4)
C16 H16 0.9300
C17 C18 1.367(3)
C17 H17 0.9300
C18 C19 1.379(3)
C18 H18 0.9300
C19 H19 0.9300
C20 O2 1.216(2)
C20 N2 1.361(2)
C20 C21 1.494(2)
C21 C26 1.369(3)
C21 C22 1.380(3)
C22 C23 1.375(3)
C22 H22 0.9300
C23 C24 1.362(3)
C23 H23 0.9300
C24 C25 1.367(3)
C24 H24 0.9300
C25 C26 1.387(3)
C25 H25 0.9300
C26 H26 0.9300
N1 N2 1.4186(18)
N3 N4 1.3975(17)

loop_
_geom_torsion_atom_site_label_1
_geom_torsion_atom_site_label_2
_geom_torsion_atom_site_label_3
_geom_torsion_atom_site_label_4
_geom_torsion
C6 C1 C2 C3 -1.5(2)
C9 C1 C2 C3 172.72(15)
C6 C1 C2 C7 177.41(17)
C9 C1 C2 C7 -8.4(2)
C1 C2 C3 C4 0.6(3)
C7 C2 C3 C4 -178.3(2)
C2 C3 C4 C5 1.2(3)
C3 C4 C5 C6 -2.1(3)
C4 C5 C6 C1 1.2(3)
C2 C1 C6 C5 0.6(2)
C9 C1 C6 C5 -173.57(15)
C3 C2 C7 C8 -162.15(18)
C1 C2 C7 C8 19.0(3)
C2 C7 C8 N1 -44.2(3)
C6 C1 C9 N3 -36.95(19)
C2 C1 C9 N3 148.90(14)
C6 C1 C9 N1 -164.11(13)
C2 C1 C9 N1 21.75(19)
N4 C10 C11 N2 -23.6(2)
C14 C10 C11 N2 153.65(13)
N4 C10 C14 C15 163.56(16)
C11 C10 C14 C15 -14.0(2)
N4 C10 C14 C19 -15.6(2)
C11 C10 C14 C19 166.81(16)
C19 C14 C15 C16 2.7(3)
C10 C14 C15 C16 -176.57(18)
C14 C15 C16 C17 -1.2(3)
C15 C16 C17 C18 -0.9(4)
C16 C17 C18 C19 1.6(3)
C17 C18 C19 C14 0.0(3)
C15 C14 C19 C18 -2.0(3)
C10 C14 C19 C18 177.19(17)
O2 C20 C21 C26 -112.1(2)
N2 C20 C21 C26 66.1(2)
O2 C20 C21 C22 64.3(3)
N2 C20 C21 C22 -117.58(19)
C26 C21 C22 C23 0.6(3)
C20 C21 C22 C23 -175.8(2)
C21 C22 C23 C24 0.7(4)
C22 C23 C24 C25 -1.1(4)
C23 C24 C25 C26 0.1(3)
C22 C21 C26 C25 -1.6(3)
C20 C21 C26 C25 174.74(19)
C24 C25 C26 C21 1.3(3)
N3 C9 N1 N2 -44.99(17)
C1 C9 N1 N2 84.04(16)
N3 C9 N1 C8 -174.38(15)
C1 C9 N1 C8 -45.35(19)
C7 C8 N1 N2 -68.7(2)
C7 C8 N1 C9 58.3(2)
O2 C20 N2 N1 -160.99(17)
C21 C20 N2 N1 20.8(2)
O2 C20 N2 C11 -7.8(3)
C21 C20 N2 C11 173.99(14)
C9 N1 N2 C20 112.94(16)
C8 N1 N2 C20 -120.00(18)
C9 N1 N2 C11 -39.1(2)
C8 N1 N2 C11 87.96(18)
C10 C11 N2 C20 -74.55(19)
C10 C11 N2 N1 77.12(19)
O1 C12 N3 N4 170.33(16)
C13 C12 N3 N4 -11.2(2)
O1 C12 N3 C9 4.4(3)
C13 C12 N3 C9 -177.09(17)
N1 C9 N3 C12 -106.95(17)
C1 C9 N3 C12 122.94(16)
N1 C9 N3 N4 88.26(17)
C1 C9 N3 N4 -41.85(19)
C14 C10 N4 N3 174.97(12)
C11 C10 N4 N3 -7.7(2)
C12 N3 N4 C10 159.70(15)
C9 N3 N4 C10 -34.9(2)
